data_4133167
loop_
_publ_author_name
'Werner, Daniel'
'Anwander, Reiner'

_publ_section_title
;
 Unveiling the Takai Olefination Reagent via Tris( tert-butoxy)siloxy
 Variants.
;
_journal_issue 43
_journal_name_full 'Journal of the American Chemical Society'
_journal_page_first 14334
_journal_page_last 14341
_journal_paper_doi 10.1021/jacs.8b08739
_journal_volume 140
_journal_year 2018
_chemical_formula_moiety 'C49 H109 Cr2 I2 O16 Si4, C3 H7'
_chemical_formula_sum 'C52 H116 Cr2 I2 O16 Si4'
_chemical_formula_weight 1467.61
_space_group_crystal_system triclinic
_space_group_IT_number 2
_space_group_name_Hall '-P 1'
_space_group_name_H-M_alt 'P -1'
_atom_sites_solution_hydrogens geom
_atom_sites_solution_primary iterative
_atom_sites_solution_secondary difmap
_audit_creation_date 2017-12-14
_audit_creation_method
;
Olex2 1.2
(compiled 2017.08.10 svn.r3458 for OlexSys, GUI svn.r5381)
;
_cell_angle_alpha 94.5434(14)
_cell_angle_beta 107.6252(14)
_cell_angle_gamma 93.1097(14)
_cell_formula_units_Z 2
_cell_length_a 13.6739(4)
_cell_length_b 14.7859(4)
_cell_length_c 19.0519(5)
_cell_measurement_reflns_used 9435
_cell_measurement_temperature 100(2)
_cell_measurement_theta_max 28.334
_cell_measurement_theta_min 2.748
_cell_volume 3647.15(18)
_computing_cell_refinement 'SAINT v8.34A (Bruker, 2013)'
_computing_data_reduction 'SAINT v8.34A (Bruker, 2013)'
_computing_molecular_graphics 'Olex2 (Dolomanov et al., 2009)'
_computing_publication_material 'Olex2 (Dolomanov et al., 2009)'
_computing_structure_refinement 'XL (Sheldrick, 2008)'
_computing_structure_solution
;
Superflip (Palatinus & Chapuis, 2007;Palatinus & van der Lee, 2008;
Palatinus et al., 2012)
;
_diffrn_ambient_temperature 100(2)
_diffrn_measured_fraction_theta_full 0.996
_diffrn_measured_fraction_theta_max 0.996
_diffrn_measurement_device_type 'Bruker APEX-II CCD'
_diffrn_measurement_method '\f and \w scans'
_diffrn_radiation_monochromator graphite
_diffrn_radiation_type MoK\a
_diffrn_radiation_wavelength 0.71073
_diffrn_reflns_av_R_equivalents 0.0312
_diffrn_reflns_av_unetI/netI 0.0220
_diffrn_reflns_limit_h_max 18
_diffrn_reflns_limit_h_min -18
_diffrn_reflns_limit_k_max 19
_diffrn_reflns_limit_k_min -19
_diffrn_reflns_limit_l_max 25
_diffrn_reflns_limit_l_min -25
_diffrn_reflns_number 117347
_diffrn_reflns_theta_full 28.37
_diffrn_reflns_theta_max 28.37
_diffrn_reflns_theta_min 1.62
_diffrn_source 'fine-focus sealed tube'
_diffrn_standards_number 0
_exptl_absorpt_coefficient_mu 1.264
_exptl_absorpt_correction_T_max 0.7457
_exptl_absorpt_correction_T_min 0.6890
_exptl_absorpt_correction_type multi-scan
_exptl_absorpt_process_details
'SADABS-2014/5 (Bruker,2014/5) was used for absorption correction. wR2(int) was 0.0507 before and 0.0421 after correction. The Ratio of minimum to maximum transmission is 0.9240. The \l/2 correction factor is 0.00150.'
_exptl_crystal_colour 'clear reddish orange'
_exptl_crystal_colour_lustre clear
_exptl_crystal_colour_modifier reddish
_exptl_crystal_colour_primary orange
_exptl_crystal_density_diffrn 1.336
_exptl_crystal_density_method 'not measured'
_exptl_crystal_description block
_exptl_crystal_F_000 1532
_exptl_crystal_size_max 0.4
_exptl_crystal_size_mid 0.4
_exptl_crystal_size_min 0.3
_refine_diff_density_max 2.013
_refine_diff_density_min -0.869
_refine_diff_density_rms 0.086
_refine_ls_extinction_method none
_refine_ls_goodness_of_fit_ref 1.050
_refine_ls_hydrogen_treatment constr
_refine_ls_matrix_type full
_refine_ls_number_parameters 722
_refine_ls_number_reflns 18203
_refine_ls_number_restraints 0
_refine_ls_restrained_S_all 1.050
_refine_ls_R_factor_all 0.0396
_refine_ls_R_factor_gt 0.0287
_refine_ls_shift/su_max 0.002
_refine_ls_shift/su_mean 0.000
_refine_ls_structure_factor_coef Fsqd
_refine_ls_weighting_details 'calc w=1/[\s^2^(Fo^2^)+(0.0257P)^2^+5.7736P] where P=(Fo^2^+2Fc^2^)/3'
_refine_ls_weighting_scheme calc
_refine_ls_wR_factor_gt 0.0641
_refine_ls_wR_factor_ref 0.0704
_reflns_number_gt 15509
_reflns_number_total 18203
_reflns_threshold_expression >2sigma(I)
_cod_data_source_file ja8b08739_si_006.cif
_cod_data_source_block 5b
_cod_original_cell_volume 3647.15(17)
_cod_database_code 4133167
_olex2_refinement_description
;
1. Fixed Uiso
 At 1.2 times of:
  All C(H) groups, All C(H,H) groups
 At 1.5 times of:
  All C(H,H,H) groups
2.a Ternary CH refined with riding coordinates:
 C1(H1)
2.b Secondary CH2 refined with riding coordinates:
 C69(H69A,H69B), C100(H10A,H10B)
2.c Idealised Me refined as rotating group:
 C4(H4A,H4B,H4C), C48(H48A,H48B,H48C), C47(H47A,H47B,H47C), C29(H29A,H29B,
 H29C), C19(H19A,H19B,H19C), C27(H27A,H27B,H27C), C32(H32A,H32B,H32C), C16(H16A,
 H16B,H16C), C25(H25A,H25B,H25C), C28(H28A,H28B,H28C), C35(H35A,H35B,H35C),
 C5(H5A,H5B,H5C), C33(H33A,H33B,H33C), C31(H31A,H31B,H31C), C39(H39A,H39B,H39C),
  C24(H24A,H24B,H24C), C17(H17A,H17B,H17C), C7(H7A,H7B,H7C), C23(H23A,H23B,
 H23C), C21(H21A,H21B,H21C), C40(H40A,H40B,H40C), C82(H82A,H82B,H82C), C15(H15A,
 H15B,H15C), C11(H11A,H11B,H11C), C13(H13A,H13B,H13C), C43(H43A,H43B,H43C),
 C49(H49A,H49B,H49C), C45(H45A,H45B,H45C), C12(H12A,H12B,H12C), C36(H36A,H36B,
 H36C), C3(H3A,H3B,H3C), C9(H9A,H9B,H9C), C41(H41A,H41B,H41C), C8(H8A,H8B,H8C),
 C44(H44A,H44B,H44C), C20(H20A,H20B,H20C), C37(H37A,H37B,H37C)
;
_olex2_submission_special_instructions 'No special instructions were received'

loop_
_space_group_symop_id
_space_group_symop_operation_xyz
1 'x, y, z'
2 '-x, -y, -z'

loop_
_atom_site_label
_atom_site_type_symbol
_atom_site_fract_x
_atom_site_fract_y
_atom_site_fract_z
_atom_site_U_iso_or_equiv
_atom_site_adp_type
_atom_site_occupancy
_atom_site_calc_flag
_atom_site_disorder_assembly
_atom_site_disorder_group
_atom_site_refinement_flags_posn
I2 I 0.339972(11) 0.744293(9) 0.391263(7) 0.01725(4) Uani 1 d A 1 .
I1 I 0.587315(11) 0.776903(10) 0.367308(8) 0.01944(4) Uani 1 d A 1 .
Cr1 Cr 0.40636(2) 0.77827(2) 0.227208(17) 0.01014(6) Uani 1 d . . .
Cr2 Cr 0.23368(2) 0.64746(2) 0.236602(17) 0.01090(6) Uani 1 d . . .
Si2 Si 0.40311(4) 0.59859(4) 0.15902(3) 0.01064(10) Uani 1 d A . .
Si1 Si 0.50928(4) 0.99149(4) 0.23453(3) 0.01272(11) Uani 1 d . . .
Si4 Si 0.17940(4) 0.48886(4) 0.33999(3) 0.01345(11) Uani 1 d . . .
Si3 Si 0.14543(4) 0.80930(4) 0.19207(3) 0.01380(11) Uani 1 d A . .
O9 O 0.25649(11) 0.77319(9) 0.19700(8) 0.0129(3) Uani 1 d A . .
O13 O 0.20124(11) 0.53511(9) 0.27356(8) 0.0144(3) Uani 1 d A . .
O5 O 0.38132(11) 0.64100(9) 0.23323(7) 0.0114(3) Uani 1 d A . .
O6 O 0.43969(11) 0.69723(9) 0.13436(8) 0.0136(3) Uani 1 d A . .
O10 O 0.09139(11) 0.70951(10) 0.20312(8) 0.0148(3) Uani 1 d A . .
O1 O 0.46076(11) 0.88894(9) 0.20795(8) 0.0142(3) Uani 1 d A . .
O3 O 0.42942(12) 1.06496(10) 0.19674(8) 0.0170(3) Uani 1 d A . .
O7 O 0.48788(11) 0.52565(10) 0.16716(8) 0.0151(3) Uani 1 d . . .
O8 O 0.29878(11) 0.55827(9) 0.09531(8) 0.0153(3) Uani 1 d . . .
O2 O 0.52895(13) 1.00466(10) 0.32333(8) 0.0214(3) Uani 1 d A . .
O15 O 0.24741(12) 0.40333(10) 0.36662(9) 0.0185(3) Uani 1 d A . .
O16 O 0.06045(12) 0.44481(10) 0.32111(9) 0.0189(3) Uani 1 d A . .
O14 O 0.19660(12) 0.56836(10) 0.40892(8) 0.0181(3) Uani 1 d A . .
O11 O 0.13870(12) 0.87816(10) 0.25957(9) 0.0201(3) Uani 1 d . . .
O12 O 0.08528(12) 0.84953(10) 0.11606(9) 0.0190(3) Uani 1 d . . .
O4 O 0.61092(12) 1.01596(11) 0.21056(10) 0.0251(4) Uani 1 d A . .
C1 C 0.43018(16) 0.81433(14) 0.33740(12) 0.0174(4) Uani 1 d A 1 .
H1 H 0.4287 0.8816 0.3471 0.021 Uiso 1 calc A 1 R
C4 C 0.6575(2) 1.05348(17) 0.43810(13) 0.0281(5) Uani 1 d A . .
H4A H 0.6455 0.9938 0.4544 0.042 Uiso 1 calc . . GR
H4B H 0.6780 1.0996 0.4809 0.042 Uiso 1 calc . . GR
H4C H 0.7123 1.0514 0.4149 0.042 Uiso 1 calc . . GR
C30 C 0.14980(18) 0.97668(14) 0.27427(14) 0.0225(5) Uani 1 d A . .
C48 C -0.1026(2) 0.36887(19) 0.26020(17) 0.0357(6) Uani 1 d A . .
H48A H -0.1237 0.3901 0.3030 0.053 Uiso 1 calc . . GR
H48B H -0.1405 0.3103 0.2377 0.053 Uiso 1 calc . . GR
H48C H -0.1176 0.4136 0.2239 0.053 Uiso 1 calc . . GR
C14 C 0.46228(17) 0.71830(14) 0.06625(11) 0.0161(4) Uani 1 d . . .
C6 C 0.41569(18) 1.10949(14) 0.13037(12) 0.0197(4) Uani 1 d . . .
C26 C -0.01033(16) 0.68864(15) 0.21361(12) 0.0174(4) Uani 1 d . . .
C47 C 0.0488(2) 0.32998(18) 0.21882(15) 0.0317(6) Uani 1 d A . .
H47A H 0.0358 0.3775 0.1848 0.048 Uiso 1 calc . . GR
H47B H 0.0114 0.2725 0.1930 0.048 Uiso 1 calc . . GR
H47C H 0.1227 0.3223 0.2361 0.048 Uiso 1 calc . . GR
C34 C 0.07424(18) 0.82614(15) 0.03878(13) 0.0215(5) Uani 1 d A . .
C22 C 0.24374(16) 0.46914(14) 0.07069(12) 0.0157(4) Uani 1 d A . .
C42 C 0.35543(17) 0.39126(15) 0.38395(12) 0.0198(4) Uani 1 d . . .
C29 C -0.08696(17) 0.75288(16) 0.17336(14) 0.0246(5) Uani 1 d A . .
H29A H -0.0629 0.8158 0.1943 0.037 Uiso 1 calc . . GR
H29B H -0.1544 0.7375 0.1793 0.037 Uiso 1 calc . . GR
H29C H -0.0928 0.7466 0.1206 0.037 Uiso 1 calc . . GR
C18 C 0.58977(16) 0.51681(14) 0.21760(12) 0.0168(4) Uani 1 d A . .
C19 C 0.66240(18) 0.59876(17) 0.21871(14) 0.0243(5) Uani 1 d . . .
H19A H 0.6677 0.6030 0.1689 0.036 Uiso 1 calc A . GR
H19B H 0.7306 0.5919 0.2531 0.036 Uiso 1 calc . . GR
H19C H 0.6357 0.6542 0.2349 0.036 Uiso 1 calc . . GR
C46 C 0.01203(18) 0.35749(15) 0.28506(14) 0.0228(5) Uani 1 d . . .
C38 C 0.17379(18) 0.56749(16) 0.47825(12) 0.0213(5) Uani 1 d . . .
C27 C -0.04328(17) 0.59117(15) 0.18020(13) 0.0211(4) Uani 1 d A . .
H27A H -0.0484 0.5864 0.1276 0.032 Uiso 1 calc . . GR
H27B H -0.1104 0.5729 0.1855 0.032 Uiso 1 calc . . GR
H27C H 0.0077 0.5511 0.2059 0.032 Uiso 1 calc . . GR
C32 C 0.0486(2) 1.01272(19) 0.2337(2) 0.0463(8) Uani 1 d . . .
H32A H 0.0330 0.9966 0.1804 0.069 Uiso 1 calc A . GR
H32B H 0.0538 1.0791 0.2441 0.069 Uiso 1 calc . . GR
H32C H -0.0065 0.9857 0.2504 0.069 Uiso 1 calc . . GR
C16 C 0.56252(19) 0.77797(16) 0.09028(13) 0.0233(5) Uani 1 d A . .
H16A H 0.5555 0.8326 0.1204 0.035 Uiso 1 calc . . GR
H16B H 0.5792 0.7957 0.0465 0.035 Uiso 1 calc . . GR
H16C H 0.6178 0.7442 0.1195 0.035 Uiso 1 calc . . GR
C25 C 0.13068(18) 0.48627(16) 0.04526(14) 0.0252(5) Uani 1 d . . .
H25A H 0.1116 0.5142 0.0871 0.038 Uiso 1 calc A . GR
H25B H 0.0891 0.4284 0.0262 0.038 Uiso 1 calc . . GR
H25C H 0.1182 0.5273 0.0060 0.038 Uiso 1 calc . . GR
C2 C 0.55921(18) 1.07773(14) 0.38246(12) 0.0197(4) Uani 1 d . . .
C10 C 0.71772(17) 1.00053(16) 0.22559(13) 0.0212(4) Uani 1 d . . .
C28 C 0.00567(19) 0.69919(18) 0.29625(13) 0.0264(5) Uani 1 d A . .
H28A H 0.0585 0.6600 0.3208 0.040 Uiso 1 calc . . GR
H28B H -0.0591 0.6816 0.3055 0.040 Uiso 1 calc . . GR
H28C H 0.0280 0.7628 0.3158 0.040 Uiso 1 calc . . GR
C35 C 0.0934(2) 0.72669(15) 0.02488(13) 0.0249(5) Uani 1 d . . .
H35A H 0.1644 0.7170 0.0527 0.037 Uiso 1 calc A . GR
H35B H 0.0822 0.7113 -0.0281 0.037 Uiso 1 calc . . GR
H35C H 0.0458 0.6877 0.0411 0.037 Uiso 1 calc . . GR
C5 C 0.4729(2) 1.08099(17) 0.41698(14) 0.0284(5) Uani 1 d A . .
H5A H 0.4104 1.0974 0.3806 0.043 Uiso 1 calc . . GR
H5B H 0.4928 1.1266 0.4601 0.043 Uiso 1 calc . . GR
H5C H 0.4598 1.0211 0.4326 0.043 Uiso 1 calc . . GR
C33 C 0.1750(3) 0.99560(19) 0.35731(16) 0.0393(7) Uani 1 d . . .
H33A H 0.1186 0.9690 0.3729 0.059 Uiso 1 calc A . GR
H33B H 0.1838 1.0615 0.3710 0.059 Uiso 1 calc . . GR
H33C H 0.2388 0.9685 0.3818 0.059 Uiso 1 calc . . GR
C31 C 0.2365(2) 1.01383(17) 0.24840(15) 0.0304(5) Uani 1 d . . .
H31A H 0.2994 0.9852 0.2723 0.046 Uiso 1 calc A . GR
H31B H 0.2479 1.0798 0.2615 0.046 Uiso 1 calc . . GR
H31C H 0.2184 1.0006 0.1946 0.046 Uiso 1 calc . . GR
C39 C 0.2497(2) 0.6389(2) 0.53229(14) 0.0362(7) Uani 1 d A . .
H39A H 0.3201 0.6237 0.5371 0.054 Uiso 1 calc . . GR
H39B H 0.2383 0.6402 0.5807 0.054 Uiso 1 calc . . GR
H39C H 0.2394 0.6988 0.5138 0.054 Uiso 1 calc . . GR
C24 C 0.26594(19) 0.40887(15) 0.13361(13) 0.0222(5) Uani 1 d . . .
H24A H 0.3394 0.3990 0.1497 0.033 Uiso 1 calc A . GR
H24B H 0.2254 0.3502 0.1166 0.033 Uiso 1 calc . . GR
H24C H 0.2474 0.4385 0.1751 0.033 Uiso 1 calc . . GR
C17 C 0.4717(2) 0.63109(16) 0.02181(13) 0.0235(5) Uani 1 d A . .
H17A H 0.5259 0.5973 0.0523 0.035 Uiso 1 calc . . GR
H17B H 0.4893 0.6461 -0.0223 0.035 Uiso 1 calc . . GR
H17C H 0.4061 0.5936 0.0068 0.035 Uiso 1 calc . . GR
C69 C 0.0244(2) 0.1316(2) 0.50031(19) 0.0448(7) Uani 1 d . . .
H69A H -0.0357 0.1503 0.5149 0.054 Uiso 1 calc . . R
H69B H 0.0069 0.1323 0.4460 0.054 Uiso 1 calc . . R
C7 C 0.3083(2) 1.14291(18) 0.11141(16) 0.0332(6) Uani 1 d A . .
H7A H 0.2571 1.0907 0.1020 0.050 Uiso 1 calc . . GR
H7B H 0.2955 1.1756 0.0671 0.050 Uiso 1 calc . . GR
H7C H 0.3032 1.1839 0.1529 0.050 Uiso 1 calc . . GR
C23 C 0.2774(2) 0.42820(17) 0.00686(14) 0.0274(5) Uani 1 d . . .
H23A H 0.2604 0.4675 -0.0335 0.041 Uiso 1 calc A . GR
H23B H 0.2416 0.3676 -0.0108 0.041 Uiso 1 calc . . GR
H23C H 0.3519 0.4232 0.0238 0.041 Uiso 1 calc . . GR
C21 C 0.5815(2) 0.50612(18) 0.29390(13) 0.0264(5) Uani 1 d . . .
H21A H 0.5541 0.5603 0.3115 0.040 Uiso 1 calc A . GR
H21B H 0.6498 0.4988 0.3280 0.040 Uiso 1 calc . . GR
H21C H 0.5351 0.4523 0.2917 0.040 Uiso 1 calc . . GR
C40 C 0.0641(2) 0.59301(19) 0.46572(15) 0.0313(6) Uani 1 d A . .
H40A H 0.0580 0.6543 0.4495 0.047 Uiso 1 calc . . GR
H40B H 0.0468 0.5918 0.5120 0.047 Uiso 1 calc . . GR
H40C H 0.0166 0.5494 0.4276 0.047 Uiso 1 calc . . GR
C82 C 0.1158(3) 0.2004(2) 0.53770(19) 0.0477(8) Uani 1 d . . .
H82A H 0.1743 0.1848 0.5208 0.072 Uiso 1 calc . . GR
H82B H 0.1347 0.1992 0.5915 0.072 Uiso 1 calc . . GR
H82C H 0.0974 0.2614 0.5249 0.072 Uiso 1 calc . . GR
C15 C 0.3749(2) 0.76916(19) 0.02298(14) 0.0298(6) Uani 1 d A . .
H15A H 0.3109 0.7293 0.0080 0.045 Uiso 1 calc . . GR
H15B H 0.3895 0.7883 -0.0212 0.045 Uiso 1 calc . . GR
H15C H 0.3675 0.8229 0.0540 0.045 Uiso 1 calc . . GR
C11 C 0.7375(2) 0.98801(18) 0.15097(14) 0.0282(5) Uani 1 d A . .
H11A H 0.6969 0.9334 0.1220 0.042 Uiso 1 calc . . GR
H11B H 0.8108 0.9813 0.1589 0.042 Uiso 1 calc . . GR
H11C H 0.7174 1.0413 0.1241 0.042 Uiso 1 calc . . GR
C13 C 0.74314(19) 0.91748(16) 0.26781(13) 0.0241(5) Uani 1 d A . .
H13A H 0.7295 0.9274 0.3153 0.036 Uiso 1 calc . . GR
H13B H 0.8160 0.9075 0.2766 0.036 Uiso 1 calc . . GR
H13C H 0.7003 0.8639 0.2387 0.036 Uiso 1 calc . . GR
C43 C 0.41869(18) 0.48276(17) 0.40273(13) 0.0242(5) Uani 1 d A . .
H43A H 0.4010 0.5173 0.3594 0.036 Uiso 1 calc . . GR
H43B H 0.4921 0.4729 0.4170 0.036 Uiso 1 calc . . GR
H43C H 0.4036 0.5170 0.4439 0.036 Uiso 1 calc . . GR
C49 C 0.0357(2) 0.28650(16) 0.34075(15) 0.0296(5) Uani 1 d A . .
H49A H 0.1100 0.2806 0.3578 0.044 Uiso 1 calc . . GR
H49B H -0.0004 0.2277 0.3170 0.044 Uiso 1 calc . . GR
H49C H 0.0126 0.3057 0.3831 0.044 Uiso 1 calc . . GR
C45 C 0.3829(2) 0.33497(19) 0.45013(15) 0.0327(6) Uani 1 d A . .
H45A H 0.3750 0.3704 0.4935 0.049 Uiso 1 calc . . GR
H45B H 0.4544 0.3195 0.4607 0.049 Uiso 1 calc . . GR
H45C H 0.3369 0.2789 0.4387 0.049 Uiso 1 calc . . GR
C12 C 0.7815(2) 1.08533(18) 0.27105(16) 0.0317(6) Uani 1 d A . .
H12A H 0.7602 1.1391 0.2452 0.048 Uiso 1 calc . . GR
H12B H 0.8547 1.0791 0.2774 0.048 Uiso 1 calc . . GR
H12C H 0.7707 1.0921 0.3197 0.048 Uiso 1 calc . . GR
C36 C 0.1510(2) 0.89006(17) 0.01949(16) 0.0326(6) Uani 1 d . . .
H36A H 0.1343 0.9531 0.0267 0.049 Uiso 1 calc A . GR
H36B H 0.1476 0.8752 -0.0323 0.049 Uiso 1 calc . . GR
H36C H 0.2207 0.8831 0.0517 0.049 Uiso 1 calc . . GR
C100 C 0.0439(2) 0.0353(2) 0.51965(15) 0.0340(6) Uani 1 d . . .
H10A H 0.1063 0.0181 0.5075 0.041 Uiso 1 calc . . R
H10B H 0.0582 0.0344 0.5737 0.041 Uiso 1 calc . . R
C3 C 0.5749(2) 1.16880(15) 0.35340(14) 0.0258(5) Uani 1 d A . .
H3A H 0.6310 1.1667 0.3314 0.039 Uiso 1 calc . . GR
H3B H 0.5924 1.2173 0.3943 0.039 Uiso 1 calc . . GR
H3C H 0.5114 1.1809 0.3158 0.039 Uiso 1 calc . . GR
C9 C 0.4955(2) 1.19059(16) 0.14636(14) 0.0304(6) Uani 1 d A . .
H9A H 0.4902 1.2307 0.1883 0.046 Uiso 1 calc . . GR
H9B H 0.4831 1.2243 0.1026 0.046 Uiso 1 calc . . GR
H9C H 0.5646 1.1690 0.1584 0.046 Uiso 1 calc . . GR
C41 C 0.1871(2) 0.47512(17) 0.50851(14) 0.0272(5) Uani 1 d A . .
H41A H 0.1400 0.4286 0.4730 0.041 Uiso 1 calc . . GR
H41B H 0.1717 0.4775 0.5556 0.041 Uiso 1 calc . . GR
H41C H 0.2583 0.4598 0.5165 0.041 Uiso 1 calc . . GR
C8 C 0.4241(2) 1.04344(16) 0.06742(13) 0.0276(5) Uani 1 d A . .
H8A H 0.4938 1.0230 0.0800 0.041 Uiso 1 calc . . GR
H8B H 0.4100 1.0740 0.0220 0.041 Uiso 1 calc . . GR
H8C H 0.3741 0.9908 0.0597 0.041 Uiso 1 calc . . GR
C44 C 0.3715(2) 0.33833(17) 0.31722(14) 0.0280(5) Uani 1 d A . .
H44A H 0.3289 0.2804 0.3058 0.042 Uiso 1 calc . . GR
H44B H 0.4442 0.3265 0.3282 0.042 Uiso 1 calc . . GR
H44C H 0.3518 0.3740 0.2746 0.042 Uiso 1 calc . . GR
C20 C 0.6254(2) 0.43109(18) 0.18656(16) 0.0315(6) Uani 1 d . . .
H20A H 0.5746 0.3797 0.1815 0.047 Uiso 1 calc A . GR
H20B H 0.6919 0.4182 0.2203 0.047 Uiso 1 calc . . GR
H20C H 0.6328 0.4402 0.1380 0.047 Uiso 1 calc . . GR
C37 C -0.0356(2) 0.8434(2) -0.00399(15) 0.0366(6) Uani 1 d . . .
H37A H -0.0839 0.8008 0.0083 0.055 Uiso 1 calc A . GR
H37B H -0.0451 0.8344 -0.0572 0.055 Uiso 1 calc . . GR
H37C H -0.0485 0.9059 0.0094 0.055 Uiso 1 calc . . GR

loop_
_atom_site_aniso_label
_atom_site_aniso_U_11
_atom_site_aniso_U_22
_atom_site_aniso_U_33
_atom_site_aniso_U_23
_atom_site_aniso_U_13
_atom_site_aniso_U_12
I2 0.02020(7) 0.01862(7) 0.01326(6) -0.00193(5) 0.00735(5) -0.00299(5)
I1 0.01583(7) 0.02054(7) 0.02012(7) 0.00377(5) 0.00260(5) 0.00022(5)
Cr1 0.01111(15) 0.00863(13) 0.01042(14) -0.00041(11) 0.00351(12) -0.00047(11)
Cr2 0.00990(15) 0.01015(14) 0.01269(15) 0.00066(11) 0.00370(12) 0.00056(11)
Si2 0.0103(2) 0.0102(2) 0.0114(2) -0.00095(19) 0.0038(2) 0.00036(19)
Si1 0.0134(3) 0.0096(2) 0.0135(3) 0.00099(19) 0.0021(2) -0.0012(2)
Si4 0.0130(3) 0.0118(2) 0.0154(3) 0.0012(2) 0.0048(2) -0.0012(2)
Si3 0.0119(3) 0.0107(2) 0.0173(3) -0.0005(2) 0.0027(2) 0.0017(2)
O9 0.0124(7) 0.0113(6) 0.0143(7) 0.0018(5) 0.0028(5) 0.0007(5)
O13 0.0140(7) 0.0137(7) 0.0152(7) 0.0003(5) 0.0047(6) -0.0001(5)
O5 0.0127(7) 0.0104(6) 0.0118(6) 0.0001(5) 0.0051(5) 0.0015(5)
O6 0.0171(7) 0.0123(6) 0.0131(7) -0.0004(5) 0.0081(6) -0.0016(5)
O10 0.0104(7) 0.0137(7) 0.0197(7) 0.0009(5) 0.0040(6) 0.0010(5)
O1 0.0169(7) 0.0116(6) 0.0130(7) 0.0000(5) 0.0039(6) -0.0010(5)
O3 0.0191(8) 0.0140(7) 0.0187(7) 0.0054(6) 0.0059(6) 0.0023(6)
O7 0.0113(7) 0.0146(7) 0.0176(7) -0.0024(5) 0.0029(6) 0.0020(5)
O8 0.0140(7) 0.0126(7) 0.0160(7) -0.0009(5) 0.0005(6) -0.0011(5)
O2 0.0349(9) 0.0108(7) 0.0137(7) -0.0022(5) 0.0017(7) -0.0016(6)
O15 0.0163(8) 0.0164(7) 0.0226(8) 0.0056(6) 0.0048(6) 0.0015(6)
O16 0.0146(7) 0.0146(7) 0.0263(8) 0.0007(6) 0.0059(6) -0.0043(6)
O14 0.0215(8) 0.0180(7) 0.0169(7) -0.0007(6) 0.0101(6) -0.0030(6)
O11 0.0217(8) 0.0132(7) 0.0259(8) -0.0036(6) 0.0097(7) 0.0010(6)
O12 0.0168(8) 0.0161(7) 0.0208(8) 0.0026(6) 0.0003(6) 0.0045(6)
O4 0.0123(8) 0.0283(9) 0.0357(10) 0.0140(7) 0.0063(7) -0.0007(6)
C1 0.0102(9) 0.0101(9) 0.0252(11) -0.0037(8) -0.0031(8) -0.0008(7)
C4 0.0299(13) 0.0259(12) 0.0212(11) -0.0065(9) -0.0012(10) 0.0059(10)
C30 0.0217(12) 0.0122(9) 0.0331(13) -0.0050(9) 0.0098(10) 0.0006(8)
C48 0.0208(13) 0.0281(13) 0.0508(17) 0.0066(12) 0.0013(12) -0.0084(10)
C14 0.0186(11) 0.0193(10) 0.0126(9) 0.0025(8) 0.0080(8) -0.0001(8)
C6 0.0250(12) 0.0132(9) 0.0193(10) 0.0058(8) 0.0036(9) -0.0004(8)
C26 0.0101(10) 0.0192(10) 0.0230(11) 0.0009(8) 0.0057(8) 0.0012(8)
C47 0.0348(15) 0.0276(13) 0.0281(13) -0.0051(10) 0.0067(11) -0.0083(11)
C34 0.0209(11) 0.0196(10) 0.0206(11) 0.0042(8) 0.0006(9) 0.0045(9)
C22 0.0144(10) 0.0122(9) 0.0176(10) -0.0052(7) 0.0030(8) -0.0018(7)
C42 0.0187(11) 0.0212(10) 0.0201(10) 0.0065(8) 0.0046(9) 0.0072(9)
C29 0.0129(10) 0.0234(11) 0.0367(13) 0.0041(10) 0.0060(10) 0.0034(9)
C18 0.0110(10) 0.0188(10) 0.0194(10) 0.0006(8) 0.0030(8) 0.0032(8)
C19 0.0161(11) 0.0286(12) 0.0263(12) 0.0027(9) 0.0045(9) -0.0023(9)
C46 0.0199(11) 0.0161(10) 0.0286(12) 0.0009(9) 0.0034(9) -0.0060(8)
C38 0.0246(12) 0.0247(11) 0.0168(10) -0.0006(8) 0.0115(9) -0.0034(9)
C27 0.0146(10) 0.0194(10) 0.0278(12) 0.0021(9) 0.0047(9) -0.0017(8)
C32 0.0292(15) 0.0248(13) 0.075(2) -0.0102(14) 0.0039(15) 0.0121(11)
C16 0.0250(12) 0.0247(11) 0.0223(11) 0.0011(9) 0.0124(10) -0.0060(9)
C25 0.0143(11) 0.0210(11) 0.0348(13) -0.0055(9) 0.0020(10) -0.0020(9)
C2 0.0230(11) 0.0149(10) 0.0164(10) -0.0059(8) 0.0014(9) -0.0014(8)
C10 0.0133(10) 0.0230(11) 0.0265(12) 0.0029(9) 0.0053(9) -0.0014(8)
C28 0.0215(12) 0.0350(13) 0.0257(12) 0.0005(10) 0.0121(10) 0.0028(10)
C35 0.0310(13) 0.0191(11) 0.0203(11) -0.0013(9) 0.0027(10) -0.0001(9)
C5 0.0287(13) 0.0276(12) 0.0263(12) -0.0064(10) 0.0076(10) -0.0029(10)
C33 0.0536(19) 0.0281(13) 0.0396(16) -0.0140(12) 0.0258(14) -0.0073(13)
C31 0.0327(14) 0.0232(12) 0.0353(14) -0.0025(10) 0.0132(11) -0.0058(10)
C39 0.0468(17) 0.0386(15) 0.0231(12) -0.0082(11) 0.0172(12) -0.0176(13)
C24 0.0254(12) 0.0144(10) 0.0255(11) 0.0002(8) 0.0066(9) -0.0013(9)
C17 0.0311(13) 0.0234(11) 0.0193(11) -0.0041(9) 0.0151(10) -0.0035(10)
C69 0.0323(16) 0.0491(18) 0.0494(18) 0.0147(15) 0.0039(14) 0.0080(14)
C7 0.0297(14) 0.0298(13) 0.0385(15) 0.0167(11) 0.0036(11) 0.0087(11)
C23 0.0290(13) 0.0284(12) 0.0228(12) -0.0113(9) 0.0089(10) -0.0003(10)
C21 0.0245(12) 0.0322(13) 0.0221(11) 0.0074(10) 0.0055(10) 0.0024(10)
C40 0.0344(14) 0.0375(14) 0.0308(13) 0.0072(11) 0.0215(12) 0.0066(11)
C82 0.0379(17) 0.0501(19) 0.0511(19) 0.0120(15) 0.0053(15) 0.0079(14)
C15 0.0285(13) 0.0422(15) 0.0239(12) 0.0150(11) 0.0112(10) 0.0131(11)
C11 0.0222(12) 0.0361(14) 0.0263(12) 0.0044(10) 0.0087(10) -0.0061(10)
C13 0.0198(11) 0.0274(12) 0.0237(11) 0.0028(9) 0.0044(9) 0.0035(9)
C43 0.0170(11) 0.0294(12) 0.0247(12) 0.0023(9) 0.0041(9) 0.0020(9)
C49 0.0307(14) 0.0198(11) 0.0363(14) 0.0068(10) 0.0077(11) -0.0068(10)
C45 0.0327(14) 0.0380(14) 0.0310(13) 0.0191(11) 0.0095(11) 0.0135(12)
C12 0.0219(13) 0.0282(13) 0.0450(16) -0.0043(11) 0.0138(11) -0.0064(10)
C36 0.0381(15) 0.0231(12) 0.0422(15) 0.0117(11) 0.0181(13) 0.0055(11)
C100 0.0280(14) 0.0483(17) 0.0263(13) 0.0102(12) 0.0062(11) 0.0113(12)
C3 0.0313(13) 0.0141(10) 0.0282(12) -0.0043(9) 0.0052(10) -0.0004(9)
C9 0.0390(15) 0.0202(11) 0.0281(13) 0.0080(10) 0.0051(11) -0.0084(10)
C41 0.0305(13) 0.0325(13) 0.0216(11) 0.0059(10) 0.0121(10) 0.0000(10)
C8 0.0396(15) 0.0221(11) 0.0176(11) 0.0044(9) 0.0035(10) 0.0012(10)
C44 0.0297(13) 0.0259(12) 0.0291(13) 0.0016(10) 0.0092(10) 0.0092(10)
C20 0.0244(13) 0.0275(12) 0.0387(15) -0.0049(11) 0.0045(11) 0.0108(10)
C37 0.0267(14) 0.0477(16) 0.0295(14) 0.0116(12) -0.0039(11) 0.0122(12)

loop_
_atom_type_symbol
_atom_type_description
_atom_type_scat_dispersion_real
_atom_type_scat_dispersion_imag
_atom_type_scat_source
C C 0.0033 0.0016 'International Tables Vol C Tables 4.2.6.8 and 6.1.1.4'
H H 0.0000 0.0000 'International Tables Vol C Tables 4.2.6.8 and 6.1.1.4'
Cr Cr 0.3209 0.6236 'International Tables Vol C Tables 4.2.6.8 and 6.1.1.4'
I I -0.4742 1.8119 'International Tables Vol C Tables 4.2.6.8 and 6.1.1.4'
O O 0.0106 0.0060 'International Tables Vol C Tables 4.2.6.8 and 6.1.1.4'
Si Si 0.0817 0.0704 'International Tables Vol C Tables 4.2.6.8 and 6.1.1.4'

loop_
_geom_angle_atom_site_label_1
_geom_angle_atom_site_label_2
_geom_angle_atom_site_label_3
_geom_angle
_geom_angle_site_symmetry_1
C1 I2 Cr2 83.77(6) .
C1 I1 Cr1 42.20(6) .
Si2 Cr1 I1 100.597(14) .
O9 Cr1 I1 139.27(4) .
O9 Cr1 Si2 92.06(4) .
O9 Cr1 O5 83.11(6) .
O9 Cr1 O6 103.84(6) .
O9 Cr1 C1 96.61(7) .
O5 Cr1 I1 86.41(4) .
O5 Cr1 Si2 33.74(4) .
O5 Cr1 O6 69.24(5) .
O6 Cr1 I1 108.90(4) .
O6 Cr1 Si2 35.59(4) .
O1 Cr1 I1 90.64(5) .
O1 Cr1 Si2 129.76(5) .
O1 Cr1 O9 110.52(6) .
O1 Cr1 O5 161.29(6) .
O1 Cr1 O6 94.42(6) .
O1 Cr1 C1 95.99(7) .
C1 Cr1 I1 45.28(6) .
C1 Cr1 Si2 126.27(6) .
C1 Cr1 O5 95.02(7) .
C1 Cr1 O6 152.09(7) .
Si3 Cr2 I2 89.569(15) .
O9 Cr2 I2 86.20(4) .
O9 Cr2 Si3 34.70(4) .
O9 Cr2 O10 70.17(5) .
O13 Cr2 I2 93.77(4) .
O13 Cr2 Si3 140.30(5) .
O13 Cr2 O9 174.98(6) .
O13 Cr2 O5 105.29(6) .
O13 Cr2 O10 104.98(6) .
O5 Cr2 I2 83.44(4) .
O5 Cr2 Si3 114.39(4) .
O5 Cr2 O9 79.70(5) .
O5 Cr2 O10 148.60(6) .
O10 Cr2 I2 102.72(4) .
O10 Cr2 Si3 36.31(4) .
O5 Si2 Cr1 44.97(5) .
O5 Si2 O6 96.15(7) .
O6 Si2 Cr1 51.33(5) .
O7 Si2 Cr1 133.45(6) .
O7 Si2 O5 118.19(8) .
O7 Si2 O6 113.00(8) .
O7 Si2 O8 109.07(8) .
O8 Si2 Cr1 117.40(6) .
O8 Si2 O5 112.45(8) .
O8 Si2 O6 106.98(8) .
O1 Si1 O3 111.64(8) .
O1 Si1 O2 105.83(8) .
O1 Si1 O4 113.41(9) .
O2 Si1 O3 108.03(8) .
O4 Si1 O3 104.09(8) .
O4 Si1 O2 113.85(9) .
O13 Si4 O15 114.89(8) .
O13 Si4 O16 113.66(8) .
O13 Si4 O14 107.87(8) .
O15 Si4 O16 103.13(8) .
O15 Si4 O14 111.11(8) .
O16 Si4 O14 105.82(8) .
O9 Si3 Cr2 47.83(5) .
O9 Si3 O10 95.75(7) .
O10 Si3 Cr2 49.23(5) .
O11 Si3 Cr2 113.58(6) .
O11 Si3 O9 117.36(8) .
O11 Si3 O10 105.20(8) .
O11 Si3 O12 107.95(8) .
O12 Si3 Cr2 137.92(6) .
O12 Si3 O9 116.27(8) .
O12 Si3 O10 113.37(8) .
Cr1 O9 Cr2 96.59(6) .
Si3 O9 Cr1 156.17(9) .
Si3 O9 Cr2 97.47(7) .
Si4 O13 Cr2 146.54(9) .
Cr2 O5 Cr1 95.05(6) .
Si2 O5 Cr1 101.28(7) .
Si2 O5 Cr2 120.48(8) .
Si2 O6 Cr1 93.08(6) .
C14 O6 Cr1 135.33(12) .
C14 O6 Si2 130.32(12) .
Si3 O10 Cr2 94.46(7) .
C26 O10 Cr2 132.71(12) .
C26 O10 Si3 129.09(12) .
Si1 O1 Cr1 150.62(9) .
C6 O3 Si1 131.88(14) .
C18 O7 Si2 135.85(13) .
C22 O8 Si2 135.62(13) .
C2 O2 Si1 137.96(14) .
C42 O15 Si4 132.91(14) .
C46 O16 Si4 130.89(15) .
C38 O14 Si4 131.46(14) .
C30 O11 Si3 133.57(15) .
C34 O12 Si3 134.65(14) .
C10 O4 Si1 143.49(15) .
I2 C1 I1 112.85(9) .
Cr1 C1 I2 118.62(9) .
Cr1 C1 I1 92.52(9) .
O11 C30 C32 108.14(19) .
O11 C30 C33 105.4(2) .
O11 C30 C31 108.94(18) .
C33 C30 C32 111.6(2) .
C31 C30 C32 111.4(2) .
C31 C30 C33 111.1(2) .
O6 C14 C16 106.70(17) .
O6 C14 C17 110.24(17) .
O6 C14 C15 106.94(17) .
C16 C14 C17 110.87(19) .
C15 C14 C16 110.9(2) .
C15 C14 C17 111.1(2) .
O3 C6 C7 105.93(19) .
O3 C6 C9 108.97(18) .
O3 C6 C8 110.83(17) .
C7 C6 C9 109.6(2) .
C7 C6 C8 110.2(2) .
C8 C6 C9 111.2(2) .
O10 C26 C29 109.95(17) .
O10 C26 C27 105.33(16) .
O10 C26 C28 107.15(17) .
C27 C26 C29 110.62(19) .
C27 C26 C28 111.98(19) .
C28 C26 C29 111.55(19) .
O12 C34 C35 110.67(18) .
O12 C34 C36 106.78(19) .
O12 C34 C37 106.2(2) .
C36 C34 C35 111.7(2) .
C36 C34 C37 110.6(2) .
C37 C34 C35 110.7(2) .
O8 C22 C25 105.45(16) .
O8 C22 C24 110.68(17) .
O8 C22 C23 107.65(18) .
C25 C22 C24 110.55(19) .
C25 C22 C23 111.22(19) .
C24 C22 C23 111.10(19) .
O15 C42 C43 110.82(17) .
O15 C42 C45 106.61(19) .
O15 C42 C44 107.56(18) .
C43 C42 C45 110.7(2) .
C44 C42 C43 111.2(2) .
C44 C42 C45 109.8(2) .
O7 C18 C19 110.45(17) .
O7 C18 C21 109.08(17) .
O7 C18 C20 105.05(17) .
C19 C18 C20 110.1(2) .
C21 C18 C19 111.27(19) .
C21 C18 C20 110.7(2) .
O16 C46 C48 105.47(19) .
O16 C46 C47 110.79(19) .
O16 C46 C49 109.35(19) .
C48 C46 C47 110.8(2) .
C48 C46 C49 109.7(2) .
C47 C46 C49 110.6(2) .
O14 C38 C39 106.20(18) .
O14 C38 C40 108.31(19) .
O14 C38 C41 111.96(18) .
C39 C38 C41 109.3(2) .
C40 C38 C39 110.4(2) .
C40 C38 C41 110.5(2) .
O2 C2 C4 107.02(18) .
O2 C2 C5 106.79(18) .
O2 C2 C3 111.33(18) .
C4 C2 C3 111.5(2) .
C5 C2 C4 110.5(2) .
C5 C2 C3 109.6(2) .
O4 C10 C11 106.77(19) .
O4 C10 C13 110.85(18) .
O4 C10 C12 107.97(19) .
C11 C10 C12 109.5(2) .
C13 C10 C11 111.3(2) .
C13 C10 C12 110.3(2) .
C100 C69 C82 113.4(2) .
C100 C100 C69 114.6(3) 2_556

loop_
_geom_bond_atom_site_label_1
_geom_bond_atom_site_label_2
_geom_bond_distance
_geom_bond_site_symmetry_2
I2 Cr2 3.0589(3) .
I2 C1 2.108(2) .
I1 Cr1 3.0433(3) .
I1 C1 2.165(2) .
Cr1 Si2 2.8555(6) .
Cr1 O9 1.9490(14) .
Cr1 O5 2.0580(14) .
Cr1 O6 2.2326(14) .
Cr1 O1 1.8691(14) .
Cr1 C1 2.046(2) .
Cr2 Si3 2.8137(6) .
Cr2 O9 2.1034(14) .
Cr2 O13 1.9356(14) .
Cr2 O5 2.0463(14) .
Cr2 O10 2.1376(14) .
Si2 O5 1.6174(14) .
Si2 O6 1.6643(15) .
Si2 O7 1.6074(15) .
Si2 O8 1.6150(15) .
Si1 O1 1.6005(15) .
Si1 O3 1.6332(15) .
Si1 O2 1.6244(16) .
Si1 O4 1.6210(17) .
Si4 O13 1.5820(15) .
Si4 O15 1.6326(15) .
Si4 O16 1.6409(16) .
Si4 O14 1.6432(16) .
Si3 O9 1.6155(15) .
Si3 O10 1.6711(15) .
Si3 O11 1.6043(16) .
Si3 O12 1.6110(16) .
O6 C14 1.474(2) .
O10 C26 1.484(2) .
O3 C6 1.438(2) .
O7 C18 1.453(2) .
O8 C22 1.450(2) .
O2 C2 1.444(2) .
O15 C42 1.437(3) .
O16 C46 1.438(3) .
O14 C38 1.447(3) .
O11 C30 1.452(2) .
O12 C34 1.446(3) .
O4 C10 1.435(3) .
C4 C2 1.519(3) .
C30 C32 1.515(4) .
C30 C33 1.513(4) .
C30 C31 1.508(3) .
C48 C46 1.517(3) .
C14 C16 1.514(3) .
C14 C17 1.519(3) .
C14 C15 1.507(3) .
C6 C7 1.522(3) .
C6 C9 1.523(3) .
C6 C8 1.522(3) .
C26 C29 1.525(3) .
C26 C27 1.515(3) .
C26 C28 1.516(3) .
C47 C46 1.528(4) .
C34 C35 1.524(3) .
C34 C36 1.520(3) .
C34 C37 1.522(3) .
C22 C25 1.516(3) .
C22 C24 1.517(3) .
C22 C23 1.520(3) .
C42 C43 1.522(3) .
C42 C45 1.529(3) .
C42 C44 1.519(3) .
C18 C19 1.519(3) .
C18 C21 1.512(3) .
C18 C20 1.522(3) .
C46 C49 1.529(3) .
C38 C39 1.521(3) .
C38 C40 1.520(3) .
C38 C41 1.523(3) .
C2 C5 1.516(3) .
C2 C3 1.525(3) .
C10 C11 1.525(3) .
C10 C13 1.520(3) .
C10 C12 1.528(3) .
C69 C82 1.521(5) .
C69 C100 1.515(4) .
C100 C100 1.513(6) 2_556
